data_2214344
loop_
_publ_author_name
'Butcher, Ray J.'
'Jasinski, Jerry P.'
'Yathirajan, H. S.'
'Bindya, S'
'Narayana, B.'

_publ_section_title
;
 \a-Artemether
;
_journal_coeditor_code NC2038
_journal_issue 7
_journal_name_full 'Acta Crystallographica Section E'
_journal_page_first o3291
_journal_page_last o3292
_journal_paper_doi 10.1107/S1600536807029108
_journal_volume 63
_journal_year 2007
_chemical_formula_iupac 'C16 H26 O5'
_chemical_formula_moiety 'C16 H26 O5'
_chemical_formula_sum 'C16 H26 O5'
_chemical_formula_weight 298.37
_chemical_name_systematic
;
\a-Artemether
;
_space_group_IT_number 19
_symmetry_cell_setting orthorhombic
_symmetry_space_group_name_Hall 'P 2ac 2ab'
_symmetry_space_group_name_H-M 'P 21 21 21'
_atom_sites_solution_hydrogens geom
_atom_sites_solution_primary direct
_atom_sites_solution_secondary difmap
_cell_angle_alpha 90.000(2)
_cell_angle_beta 90.000(2)
_cell_angle_gamma 90.000(2)
_cell_formula_units_Z 4
_cell_length_a 10.315(2)
_cell_length_b 13.620(3)
_cell_length_c 11.073(2)
_cell_measurement_reflns_used 7832
_cell_measurement_temperature 103
_cell_measurement_theta_max 29.33
_cell_measurement_theta_min 2.37
_cell_volume 1555.6(5)
_computing_cell_refinement APEX2
_computing_data_collection 'APEX2 (Bruker, 2006)'
_computing_data_reduction 'SAINT (Bruker, 2006)'
_computing_molecular_graphics 'ORTEP-3 (Farrugia, 1997)'
_computing_publication_material 'SHELXTL (Bruker, 2000)'
_computing_structure_refinement 'SHELXL97 (Sheldrick, 1997)'
_computing_structure_solution 'SHELXS90 (Sheldrick, 1990)'
_diffrn_ambient_temperature 103
_diffrn_measured_fraction_theta_full 1.000
_diffrn_measured_fraction_theta_max 1.000
_diffrn_measurement_device_type 'Bruker APEX II CCD area-detector'
_diffrn_measurement_method '\f and \w'
_diffrn_radiation_monochromator graphite
_diffrn_radiation_source 'fine-focus sealed tube'
_diffrn_radiation_type MoK\a
_diffrn_radiation_wavelength 0.71073
_diffrn_reflns_av_R_equivalents 0.0289
_diffrn_reflns_av_sigmaI/netI 0.0253
_diffrn_reflns_limit_h_max 14
_diffrn_reflns_limit_h_min -14
_diffrn_reflns_limit_k_max 18
_diffrn_reflns_limit_k_min -18
_diffrn_reflns_limit_l_max 15
_diffrn_reflns_limit_l_min -15
_diffrn_reflns_number 17053
_diffrn_reflns_theta_full 25.00
_diffrn_reflns_theta_max 29.40
_diffrn_reflns_theta_min 2.37
_diffrn_standards_decay_% 0
_diffrn_standards_number 0
_exptl_absorpt_coefficient_mu 0.093
_exptl_absorpt_correction_T_max 0.9690
_exptl_absorpt_correction_T_min 0.9258
_exptl_absorpt_correction_type multi-scan
_exptl_absorpt_process_details '(SADABS; Sheldrick, 1996)'
_exptl_crystal_colour colorless
_exptl_crystal_density_diffrn 1.274
_exptl_crystal_density_method 'not measured'
_exptl_crystal_description chunk
_exptl_crystal_F_000 648
_exptl_crystal_size_max 0.84
_exptl_crystal_size_mid 0.47
_exptl_crystal_size_min 0.34
_refine_diff_density_max 0.378
_refine_diff_density_min -0.180
_refine_ls_extinction_method none
_refine_ls_goodness_of_fit_ref 1.115
_refine_ls_hydrogen_treatment refall
_refine_ls_matrix_type full
_refine_ls_number_parameters 294
_refine_ls_number_reflns 2434
_refine_ls_number_restraints 0
_refine_ls_restrained_S_all 1.115
_refine_ls_R_factor_all 0.0356
_refine_ls_R_factor_gt 0.0331
_refine_ls_shift/su_max 0.010
_refine_ls_shift/su_mean 0.001
_refine_ls_structure_factor_coef Fsqd
_refine_ls_weighting_details 'calc w=1/[\s^2^(Fo^2^)+(0.0581P)^2^+0.1127P] where P=(Fo^2^+2Fc^2^)/3'
_refine_ls_weighting_scheme calc
_refine_ls_wR_factor_gt 0.0855
_refine_ls_wR_factor_ref 0.0873
_reflns_number_gt 2305
_reflns_number_total 2434
_reflns_threshold_expression I>2\s(I)
_cod_data_source_file nc2038.cif
_cod_data_source_block I
_cod_database_code 2214344

loop_
_symmetry_equiv_pos_as_xyz
'x, y, z'
'-x+1/2, -y, z+1/2'
'-x, y+1/2, -z+1/2'
'x+1/2, -y+1/2, -z'

loop_
_atom_site_type_symbol
_atom_site_label
_atom_site_fract_x
_atom_site_fract_y
_atom_site_fract_z
_atom_site_U_iso_or_equiv
_atom_site_adp_type
_atom_site_calc_flag
_atom_site_occupancy
O O1 0.03875(10) 0.94372(8) 0.46788(9) 0.0190(2) Uani d 1
O O2 0.06904(10) 0.86438(8) 0.29146(9) 0.0185(2) Uani d 1
O O3 0.25631(10) 0.96669(7) 0.41839(9) 0.0190(2) Uani d 1
O O4 0.29685(9) 0.86551(7) 0.44698(9) 0.0178(2) Uani d 1
O O5 0.09732(10) 0.80257(9) 0.10277(9) 0.0226(2) Uani d 1
C C1 0.18559(12) 0.80176(10) 0.46874(12) 0.0153(2) Uani d 1
C C2 0.21488(13) 0.70667(10) 0.39781(13) 0.0169(3) Uani d 1
H H2A 0.3047(19) 0.6846(15) 0.4181(18) 0.023(5) Uiso d 1
C C3 0.12631(15) 0.62201(11) 0.43812(14) 0.0217(3) Uani d 1
H H3A 0.032(2) 0.6358(17) 0.417(2) 0.032(5) Uiso d 1
H H3B 0.154(2) 0.5623(17) 0.397(2) 0.029(5) Uiso d 1
C C4 0.13763(17) 0.60375(12) 0.57331(15) 0.0245(3) Uani d 1
H H4A 0.219(3) 0.584(2) 0.585(2) 0.052(8) Uiso d 1
H H4B 0.081(2) 0.5502(16) 0.5970(19) 0.025(5) Uiso d 1
C C5 0.10231(14) 0.69445(12) 0.64718(14) 0.0221(3) Uani d 1
H H5A 0.008(2) 0.7114(16) 0.6347(18) 0.026(5) Uiso d 1
C C6 0.18230(13) 0.78510(11) 0.60788(12) 0.0179(3) Uani d 1
H H6A 0.274(2) 0.7701(16) 0.6266(19) 0.029(5) Uiso d 1
C C7 0.14016(15) 0.87730(12) 0.67833(13) 0.0216(3) Uani d 1
H H7A 0.049(2) 0.8827(16) 0.6777(19) 0.026(5) Uiso d 1
H H7B 0.169(2) 0.8672(16) 0.762(2) 0.029(5) Uiso d 1
C C8 0.19185(15) 0.97536(12) 0.63154(13) 0.0216(3) Uani d 1
H H8A 0.282(2) 0.9778(17) 0.640(2) 0.034(5) Uiso d 1
H H8B 0.1549(19) 1.0310(15) 0.6778(18) 0.023(5) Uiso d 1
C C9 0.15630(14) 0.99552(11) 0.49904(13) 0.0190(3) Uani d 1
C C10 0.06182(13) 0.85073(10) 0.41870(13) 0.0160(3) Uani d 1
H H10A -0.0143(17) 0.8105(14) 0.4358(16) 0.013(4) Uiso d 1
C C11 0.08704(13) 0.77595(11) 0.22462(12) 0.0174(3) Uani d 1
H H11A 0.0109(18) 0.7349(14) 0.2375(15) 0.011(4) Uiso d 1
C C12 0.21300(13) 0.72559(10) 0.26021(12) 0.0176(3) Uani d 1
H H12A 0.2810(19) 0.7722(13) 0.2414(16) 0.015(4) Uiso d 1
C C13 0.1210(2) 0.67245(16) 0.78169(16) 0.0353(4) Uani d 1
H H13A 0.074(2) 0.6122(19) 0.804(2) 0.041(6) Uiso d 1
H H13B 0.088(2) 0.7235(19) 0.835(2) 0.044(7) Uiso d 1
H H13C 0.208(3) 0.664(2) 0.800(2) 0.054(8) Uiso d 1
C C14 0.13381(18) 1.10288(11) 0.46909(15) 0.0247(3) Uani d 1
H H14A 0.128(2) 1.1111(14) 0.3787(19) 0.023(5) Uiso d 1
H H14B 0.204(2) 1.1413(17) 0.499(2) 0.033(6) Uiso d 1
H H14C 0.054(2) 1.1227(19) 0.508(2) 0.040(6) Uiso d 1
C C15 -0.01422(18) 0.85153(13) 0.05639(15) 0.0274(3) Uani d 1
H H15A 0.001(2) 0.8640(18) -0.025(2) 0.037(6) Uiso d 1
H H15B -0.023(2) 0.9115(18) 0.093(2) 0.036(6) Uiso d 1
H H15C -0.093(2) 0.8117(19) 0.070(2) 0.040(6) Uiso d 1
C C16 0.23452(16) 0.63220(12) 0.18597(15) 0.0255(3) Uani d 1
H H16A 0.308(2) 0.5962(16) 0.214(2) 0.034(6) Uiso d 1
H H16B 0.249(2) 0.6487(17) 0.102(2) 0.036(6) Uiso d 1
H H16C 0.162(2) 0.5883(17) 0.194(2) 0.032(6) Uiso d 1

loop_
_atom_site_aniso_label
_atom_site_aniso_U_11
_atom_site_aniso_U_22
_atom_site_aniso_U_33
_atom_site_aniso_U_12
_atom_site_aniso_U_13
_atom_site_aniso_U_23
O1 0.0164(4) 0.0208(5) 0.0198(5) 0.0027(4) -0.0010(4) -0.0062(4)
O2 0.0221(5) 0.0187(5) 0.0148(4) 0.0025(4) -0.0020(4) -0.0035(4)
O3 0.0203(5) 0.0174(5) 0.0195(4) -0.0003(4) 0.0030(4) 0.0000(4)
O4 0.0128(4) 0.0173(4) 0.0233(5) -0.0006(4) 0.0008(4) 0.0007(4)
O5 0.0253(5) 0.0278(5) 0.0146(4) 0.0030(4) -0.0013(4) -0.0020(4)
C1 0.0119(5) 0.0184(6) 0.0157(6) -0.0011(5) 0.0001(5) -0.0007(5)
C2 0.0142(6) 0.0176(6) 0.0189(6) 0.0006(5) 0.0007(5) -0.0013(5)
C3 0.0236(7) 0.0178(6) 0.0238(7) -0.0032(5) 0.0012(6) -0.0003(5)
C4 0.0261(7) 0.0221(7) 0.0253(7) -0.0017(6) 0.0003(6) 0.0055(6)
C5 0.0201(6) 0.0266(7) 0.0198(6) -0.0046(6) 0.0014(6) 0.0022(6)
C6 0.0142(6) 0.0244(7) 0.0151(6) -0.0022(5) -0.0014(5) 0.0009(5)
C7 0.0203(7) 0.0286(7) 0.0158(6) -0.0024(6) 0.0008(5) -0.0027(5)
C8 0.0234(7) 0.0249(7) 0.0165(6) -0.0031(6) -0.0017(6) -0.0046(5)
C9 0.0187(6) 0.0203(6) 0.0181(6) -0.0007(5) 0.0000(5) -0.0043(5)
C10 0.0131(5) 0.0190(6) 0.0158(6) 0.0011(5) -0.0007(5) -0.0032(5)
C11 0.0184(6) 0.0184(6) 0.0152(6) 0.0009(5) -0.0003(5) -0.0037(5)
C12 0.0154(6) 0.0192(6) 0.0182(6) 0.0005(5) 0.0022(5) -0.0033(5)
C13 0.0449(11) 0.0397(10) 0.0215(7) -0.0108(8) 0.0022(8) 0.0063(7)
C14 0.0302(8) 0.0199(7) 0.0240(7) 0.0018(6) -0.0002(6) -0.0043(6)
C15 0.0338(8) 0.0284(8) 0.0200(7) 0.0081(7) -0.0053(7) -0.0011(6)
C16 0.0272(7) 0.0245(7) 0.0248(7) 0.0052(6) 0.0035(6) -0.0072(6)

loop_
_atom_type_symbol
_atom_type_description
_atom_type_scat_dispersion_real
_atom_type_scat_dispersion_imag
_atom_type_scat_source
C C 0.0033 0.0016 'International Tables Vol C Tables 4.2.6.8 and 6.1.1.4'
H H 0.0000 0.0000 'International Tables Vol C Tables 4.2.6.8 and 6.1.1.4'
O O 0.0106 0.0060 'International Tables Vol C Tables 4.2.6.8 and 6.1.1.4'

loop_
_geom_angle_atom_site_label_1
_geom_angle_atom_site_label_2
_geom_angle_atom_site_label_3
_geom_angle
C10 O1 C9 113.10(10)
C10 O2 C11 114.23(11)
C9 O3 O4 109.24(10)
C1 O4 O3 111.62(9)
C11 O5 C15 114.01(12)
O4 C1 C10 109.52(11)
O4 C1 C2 105.14(10)
C10 C1 C2 109.97(11)
O4 C1 C6 105.50(10)
C10 C1 C6 113.58(11)
C2 C1 C6 112.65(11)
C3 C2 C12 113.82(11)
C3 C2 C1 111.41(11)
C12 C2 C1 111.05(11)
C3 C2 H2A 105.1(12)
C12 C2 H2A 106.5(12)
C1 C2 H2A 108.6(12)
C4 C3 C2 111.26(12)
C4 C3 H3A 109.5(13)
C2 C3 H3A 111.2(13)
C4 C3 H3B 107.2(13)
C2 C3 H3B 108.6(14)
H3A C3 H3B 109.0(18)
C3 C4 C5 112.13(13)
C3 C4 H4A 105.5(18)
C5 C4 H4A 112.9(18)
C3 C4 H4B 110.0(12)
C5 C4 H4B 108.6(13)
H4A C4 H4B 108(2)
C4 C5 C13 109.45(15)
C4 C5 C6 111.58(12)
C13 C5 C6 111.26(14)
C4 C5 H5A 110.0(12)
C13 C5 H5A 107.4(12)
C6 C5 H5A 107.0(12)
C7 C6 C5 110.94(12)
C7 C6 C1 112.84(12)
C5 C6 C1 113.96(12)
C7 C6 H6A 109.3(13)
C5 C6 H6A 106.6(13)
C1 C6 H6A 102.5(12)
C8 C7 C6 116.24(12)
C8 C7 H7A 106.1(13)
C6 C7 H7A 109.9(13)
C8 C7 H7B 109.7(13)
C6 C7 H7B 106.2(13)
H7A C7 H7B 108.5(18)
C7 C8 C9 113.35(12)
C7 C8 H8A 110.1(15)
C9 C8 H8A 109.1(15)
C7 C8 H8B 111.0(11)
C9 C8 H8B 105.4(11)
H8A C8 H8B 107.7(19)
O3 C9 O1 108.94(11)
O3 C9 C14 103.90(12)
O1 C9 C14 106.87(12)
O3 C9 C8 112.19(12)
O1 C9 C8 109.93(12)
C14 C9 C8 114.66(12)
O1 C10 O2 106.03(11)
O1 C10 C1 113.09(11)
O2 C10 C1 111.63(10)
O1 C10 H10A 107.2(11)
O2 C10 H10A 107.9(10)
C1 C10 H10A 110.7(11)
O5 C11 O2 106.93(11)
O5 C11 C12 107.55(11)
O2 C11 C12 110.95(11)
O5 C11 H11A 110.5(10)
O2 C11 H11A 107.6(10)
C12 C11 H11A 113.1(11)
C11 C12 C16 111.06(12)
C11 C12 C2 109.96(11)
C16 C12 C2 112.90(12)
C11 C12 H12A 105.5(11)
C16 C12 H12A 108.9(11)
C2 C12 H12A 108.2(10)
C5 C13 H13A 110.0(15)
C5 C13 H13B 113.9(15)
H13A C13 H13B 106(2)
C5 C13 H13C 111.1(17)
H13A C13 H13C 109(2)
H13B C13 H13C 107(2)
C9 C14 H14A 109.5(11)
C9 C14 H14B 109.8(14)
H14A C14 H14B 109.2(19)
C9 C14 H14C 107.5(15)
H14A C14 H14C 111(2)
H14B C14 H14C 110(2)
O5 C15 H15A 107.2(15)
O5 C15 H15B 109.5(15)
H15A C15 H15B 107(2)
O5 C15 H15C 110.8(14)
H15A C15 H15C 113(2)
H15B C15 H15C 110(2)
C12 C16 H16A 111.5(14)
C12 C16 H16B 110.2(14)
H16A C16 H16B 108(2)
C12 C16 H16C 110.5(14)
H16A C16 H16C 105.7(17)
H16B C16 H16C 111(2)

loop_
_geom_bond_atom_site_label_1
_geom_bond_atom_site_label_2
_geom_bond_distance
O1 C10 1.3990(17)
O1 C9 1.4447(17)
O2 C10 1.4231(16)
O2 C11 1.4258(17)
O3 C9 1.4198(17)
O3 O4 1.4745(14)
O4 C1 1.4591(16)
O5 C11 1.4011(17)
O5 C15 1.426(2)
C1 C10 1.5434(18)
C1 C2 1.5445(19)
C1 C6 1.5576(19)
C2 C3 1.537(2)
C2 C12 1.5454(19)
C2 H2A 1.00(2)
C3 C4 1.522(2)
C3 H3A 1.02(2)
C3 H3B 0.97(2)
C4 C5 1.526(2)
C4 H4A 0.89(3)
C4 H4B 0.97(2)
C5 C13 1.531(2)
C5 C6 1.547(2)
C5 H5A 1.01(2)
C6 C7 1.541(2)
C6 H6A 0.99(2)
C7 C8 1.529(2)
C7 H7A 0.94(2)
C7 H7B 0.98(2)
C8 C9 1.537(2)
C8 H8A 0.94(2)
C8 H8B 0.99(2)
C9 C14 1.517(2)
C10 H10A 0.976(18)
C11 C12 1.5211(19)
C11 H11A 0.974(19)
C12 C16 1.531(2)
C12 H12A 0.969(19)
C13 H13A 0.98(3)
C13 H13B 0.97(3)
C13 H13C 0.92(3)
C14 H14A 1.01(2)
C14 H14B 0.95(2)
C14 H14C 0.97(3)
C15 H15A 0.93(3)
C15 H15B 0.92(2)
C15 H15C 0.99(2)
C16 H16A 0.96(2)
C16 H16B 0.97(2)
C16 H16C 0.97(2)

loop_
_geom_torsion_atom_site_label_1
_geom_torsion_atom_site_label_2
_geom_torsion_atom_site_label_3
_geom_torsion_atom_site_label_4
_geom_torsion
C9 O3 O4 C1 43.92(13)
O3 O4 C1 C10 16.81(13)
O3 O4 C1 C2 134.93(10)
O3 O4 C1 C6 -105.80(11)
O4 C1 C2 C3 164.58(11)
C10 C1 C2 C3 -77.60(14)
C6 C1 C2 C3 50.20(15)
O4 C1 C2 C12 -67.41(13)
C10 C1 C2 C12 50.41(14)
C6 C1 C2 C12 178.20(11)
C12 C2 C3 C4 177.13(12)
C1 C2 C3 C4 -56.37(16)
C2 C3 C4 C5 58.87(17)
C3 C4 C5 C13 -177.72(14)
C3 C4 C5 C6 -54.13(18)
C4 C5 C6 C7 176.82(12)
C13 C5 C6 C7 -60.62(18)
C4 C5 C6 C1 48.15(17)
C13 C5 C6 C1 170.71(14)
O4 C1 C6 C7 71.41(14)
C10 C1 C6 C7 -48.55(15)
C2 C1 C6 C7 -174.43(11)
O4 C1 C6 C5 -160.89(11)
C10 C1 C6 C5 79.14(15)
C2 C1 C6 C5 -46.73(16)
C5 C6 C7 C8 -168.34(12)
C1 C6 C7 C8 -39.08(17)
C6 C7 C8 C9 57.24(17)
O4 O3 C9 O1 -72.13(13)
O4 O3 C9 C14 174.24(10)
O4 O3 C9 C8 49.83(14)
C10 O1 C9 O3 30.95(16)
C10 O1 C9 C14 142.63(12)
C10 O1 C9 C8 -92.36(13)
C7 C8 C9 O3 -95.08(15)
C7 C8 C9 O1 26.31(17)
C7 C8 C9 C14 146.71(14)
C9 O1 C10 O2 -91.32(12)
C9 O1 C10 C1 31.32(15)
C11 O2 C10 O1 -177.53(10)
C11 O2 C10 C1 58.91(14)
O4 C1 C10 O1 -57.04(14)
C2 C1 C10 O1 -172.11(11)
C6 C1 C10 O1 60.61(15)
O4 C1 C10 O2 62.43(14)
C2 C1 C10 O2 -52.64(14)
C6 C1 C10 O2 -179.92(11)
C15 O5 C11 O2 -60.39(15)
C15 O5 C11 C12 -179.62(12)
C10 O2 C11 O5 -177.65(11)
C10 O2 C11 C12 -60.64(14)
O5 C11 C12 C16 -61.73(15)
O2 C11 C12 C16 -178.35(12)
O5 C11 C12 C2 172.58(11)
O2 C11 C12 C2 55.96(15)
C3 C2 C12 C11 74.34(14)
C1 C2 C12 C11 -52.34(15)
C3 C2 C12 C16 -50.30(17)
C1 C2 C12 C16 -176.99(11)

loop_
_cod_related_entry_id
_cod_related_entry_database
_cod_related_entry_code
1 ChemSpider 94664
